data_2003872
loop_
_publ_author_name
'Allen, F. H.'
'Howard, J. A. K.'
'Pitchford, N. A.'
'Steel, P. G.'

_publ_contact_author
;
      Dr Frank H. Allen
      Cambridge Crystallographic Data Centre
      12 Union Road
      Cambridge CB2 1EZ
      England
;
_publ_section_title
;
 Cyclohepta-3,5-dien-1-yl 3,5-Dinitrobenzoate
;
_journal_issue 9
_journal_name_full 'Acta Crystallographica Section C'
_journal_page_first 1946
_journal_page_last 1949
_journal_paper_doi 10.1107/S0108270195003957
_journal_volume 51
_journal_year 1995
_chemical_formula_sum 'C14 H12 N2 O6'
_chemical_formula_weight 304.26
_chemical_name_systematic
;
 Cyclohepta-3,5-dien-1-yl 3',5'-dinitrobenzoate
;
_space_group_IT_number 14
_symmetry_cell_setting monoclinic
_symmetry_space_group_name_Hall '-P 2yn'
_symmetry_space_group_name_H-M 'P 1 21/n 1'
_audit_creation_method SHELXL
_cell_angle_alpha 90.00
_cell_angle_beta 91.46(3)
_cell_angle_gamma 90.00
_cell_formula_units_Z 4
_cell_length_a 6.7210(10)
_cell_length_b 9.002(2)
_cell_length_c 22.914(5)
_cell_measurement_reflns_used 25
_cell_measurement_temperature 150(2)
_cell_measurement_theta_max 30
_cell_measurement_theta_min 25
_cell_volume 1385.9(5)
_diffrn_ambient_temperature 150.0(2)
_diffrn_measurement_device
;Rigaku AFC-6S diffractometer with Oxford Cryosystems low-temperature device
(Cosier & Glazer, 1986)
;
_diffrn_measurement_method \w-2\q
_diffrn_radiation_monochromator graphite
_diffrn_radiation_source 'fine-focus sealed tube'
_diffrn_radiation_type MoK\a
_diffrn_radiation_wavelength 0.71073
_diffrn_reflns_av_R_equivalents 0.0409
_diffrn_reflns_av_sigmaI/netI 0.0542
_diffrn_reflns_limit_h_max 8
_diffrn_reflns_limit_h_min 0
_diffrn_reflns_limit_k_max 10
_diffrn_reflns_limit_k_min 0
_diffrn_reflns_limit_l_max 27
_diffrn_reflns_limit_l_min -27
_diffrn_reflns_number 2661
_diffrn_reflns_theta_max 25.05
_diffrn_reflns_theta_min 2.88
_diffrn_standards_decay_% 0
_diffrn_standards_interval_count 97
_diffrn_standards_number 3
_exptl_absorpt_coefficient_mu 0.116
_exptl_absorpt_correction_T_max 1.00
_exptl_absorpt_correction_T_min 0.83
_exptl_absorpt_correction_type 'empirical, \y scans'
_exptl_crystal_colour yellow
_exptl_crystal_density_diffrn 1.458
_exptl_crystal_description 'hexagonal column'
_exptl_crystal_F_000 632
_exptl_crystal_size_max 0.50
_exptl_crystal_size_mid 0.30
_exptl_crystal_size_min 0.30
_refine_diff_density_max 0.27
_refine_diff_density_min -0.34
_refine_ls_extinction_method none
_refine_ls_goodness_of_fit_all 1.063
_refine_ls_goodness_of_fit_obs 1.168
_refine_ls_hydrogen_treatment
;H atoms placed in idealised positions and thereafter allowed to ride on their
parent C atoms
;
_refine_ls_matrix_type full
_refine_ls_number_parameters 199
_refine_ls_number_reflns 2320
_refine_ls_number_restraints 0
_refine_ls_restrained_S_all 1.358
_refine_ls_restrained_S_obs 1.168
_refine_ls_R_factor_all 0.1115
_refine_ls_R_factor_obs 0.0518
_refine_ls_shift/esd_max -0.064
_refine_ls_shift/esd_mean 0.006
_refine_ls_structure_factor_coef Fsqd
_refine_ls_weighting_scheme
;calc w = 1/[\s^2^(Fo^2^) + (0.0917P)^2^ + 0.4618P] where
P = (Fo^2^ + 2Fc^2^)/3
;
_refine_ls_wR_factor_all 0.2078
_refine_ls_wR_factor_obs 0.1431
_reflns_number_observed 1618
_reflns_number_total 2438
_reflns_observed_criterion >2sigma(I)
_cod_data_source_file bm1005.cif
_cod_data_source_block padd2shel
_cod_original_sg_symbol_Hall ' -P 2yn'
_cod_original_sg_symbol_H-M 'P 21/n'
_cod_database_code 2003872

loop_
_symmetry_equiv_pos_as_xyz
'x, y, z'
'-x+1/2, y+1/2, -z+1/2'
'-x, -y, -z'
'x-1/2, -y-1/2, z-1/2'

loop_
_atom_site_aniso_label
_atom_site_aniso_U_11
_atom_site_aniso_U_22
_atom_site_aniso_U_33
_atom_site_aniso_U_12
_atom_site_aniso_U_13
_atom_site_aniso_U_23
C1 0.040(2) 0.0310(15) 0.0197(14) -0.0040(12) -0.0019(12) -0.0009(11)
C2 0.049(2) 0.034(2) 0.027(2) -0.0075(14) 0.0008(13) -0.0019(12)
C3 0.055(2) 0.037(2) 0.034(2) -0.0074(15) -0.0066(14) -0.0058(13)
C4 0.060(2) 0.037(2) 0.027(2) 0.004(2) -0.0048(15) -0.0062(13)
C5 0.055(2) 0.039(2) 0.033(2) 0.007(2) 0.0067(14) -0.0009(14)
C6 0.042(2) 0.036(2) 0.036(2) 0.0028(14) 0.0070(13) -0.0005(13)
C7 0.034(2) 0.047(2) 0.031(2) -0.0030(13) 0.0008(12) -0.0023(13)
C8 0.033(2) 0.0270(14) 0.030(2) -0.0057(12) -0.0018(13) 0.0026(11)
C9 0.0310(15) 0.0250(14) 0.0279(14) -0.0051(12) 0.0013(11) 0.0001(11)
C10 0.0325(15) 0.0219(13) 0.0277(15) -0.0039(11) 0.0054(11) 0.0017(11)
C11 0.035(2) 0.0231(13) 0.0239(14) -0.0007(11) 0.0022(11) 0.0019(11)
C12 0.039(2) 0.0237(14) 0.033(2) -0.0012(12) 0.0099(12) 0.0021(12)
C13 0.031(2) 0.0235(14) 0.041(2) 0.0011(11) 0.0060(13) 0.0021(12)
C14 0.032(2) 0.0256(14) 0.038(2) -0.0039(12) 0.0003(12) 0.0052(12)
O1 0.0374(11) 0.0349(11) 0.0207(10) 0.0011(9) -0.0006(8) -0.0021(8)
O2 0.0368(12) 0.0521(13) 0.0336(12) 0.0002(10) -0.0064(10) 0.0002(10)
O3 0.0318(12) 0.0450(13) 0.0604(15) 0.0059(9) 0.0065(11) 0.0124(11)
O4 0.0565(15) 0.0512(14) 0.051(2) 0.0173(12) 0.0153(11) -0.0081(11)
N1 0.0356(14) 0.0304(13) 0.052(2) 0.0045(11) 0.0102(13) 0.0083(12)
N101 0.047(2) 0.0311(13) 0.0248(13) 0.0052(12) 0.0007(11) 0.0002(10)
O101 0.062(2) 0.085(2) 0.0241(12) 0.0248(13) -0.0020(10) -0.0104(12)
O102 0.0426(12) 0.0332(11) 0.0357(12) 0.0134(10) -0.0037(9) -0.0028(9)

loop_
_atom_site_label
_atom_site_occupancy
_atom_site_fract_x
_atom_site_fract_y
_atom_site_fract_z
_atom_site_U_iso_or_equiv
_atom_site_thermal_displace_type
_atom_site_calc_flag
_atom_site_refinement_flags
_atom_site_type_symbol
C1 1 0.1692(4) 0.1921(3) 0.96437(11) 0.0304(7) Uani d . C
H1A 1 0.2196(4) 0.1110(3) 0.99065(11) 0.080 Uiso calc R H
C2 1 0.2704(5) 0.3371(3) 0.98135(12) 0.0366(7) Uani d . C
H2A 1 0.4086(5) 0.3359(3) 0.96745(12) 0.080 Uiso calc R H
H2B 1 0.1996(5) 0.4203(3) 0.96159(12) 0.080 Uiso calc R H
C3 1 0.2744(5) 0.3640(3) 1.04592(13) 0.0420(8) Uani d . C
H3A 1 0.3905(5) 0.4105(3) 1.06185(13) 0.080 Uiso calc R H
C4 1 0.1322(5) 0.3296(3) 1.08373(13) 0.0414(8) Uani d . C
H4A 1 0.1643(5) 0.3492(3) 1.12361(13) 0.080 Uiso calc R H
C5 1 -0.0635(5) 0.2667(3) 1.07217(14) 0.0422(8) Uani d . C
H5A 1 -0.1461(5) 0.2625(3) 1.10516(14) 0.080 Uiso calc R H
C6 1 -0.1470(5) 0.2138(3) 1.02295(13) 0.0382(7) Uani d . C
H6A 1 -0.2824(5) 0.1847(3) 1.02527(13) 0.080 Uiso calc R H
C7 1 -0.0553(4) 0.1941(3) 0.96451(13) 0.0375(7) Uani d . C
H7A 1 -0.1027(4) 0.2755(3) 0.93865(13) 0.080 Uiso calc R H
H7B 1 -0.1046(4) 0.0997(3) 0.94740(13) 0.080 Uiso calc R H
C8 1 0.3833(4) 0.0812(3) 0.89432(12) 0.0298(7) Uani d . C
C9 1 0.3983(4) 0.0323(3) 0.83188(12) 0.0279(6) Uani d . C
C10 1 0.2440(4) 0.0564(3) 0.79128(11) 0.0273(6) Uani d . C
H10A 1 0.1257(4) 0.1057(3) 0.80225(11) 0.080 Uiso calc R H
C11 1 0.2663(4) 0.0069(3) 0.73452(11) 0.0272(6) Uani d . C
C12 1 0.4354(4) -0.0660(3) 0.71640(12) 0.0316(7) Uani d . C
H12A 1 0.4488(4) -0.0981(3) 0.67719(12) 0.080 Uiso calc R H
C13 1 0.5837(4) -0.0897(3) 0.75830(13) 0.0320(7) Uani d . C
C14 1 0.5700(4) -0.0418(3) 0.81552(12) 0.0320(7) Uani d . C
H14A 1 0.6756(4) -0.0591(3) 0.84303(12) 0.080 Uiso calc R H
O1 1 0.2146(3) 0.1551(2) 0.90315(8) 0.0310(5) Uani d . O
O2 1 0.5107(3) 0.0543(2) 0.93087(9) 0.0410(5) Uani d . O
O3 1 0.8987(3) -0.1872(2) 0.77612(10) 0.0457(6) Uani d . O
O4 1 0.7605(3) -0.2233(3) 0.69053(10) 0.0526(6) Uani d . O
N1 1 0.7607(4) -0.1728(3) 0.74026(12) 0.0392(6) Uani d . N
N101 1 0.1036(4) 0.0294(3) 0.69128(10) 0.0343(6) Uani d . N
O101 1 0.1220(4) -0.0247(3) 0.64272(9) 0.0570(7) Uani d . O
O102 1 -0.0433(3) 0.0991(2) 0.70643(9) 0.0372(5) Uani d . O

loop_
_atom_type_symbol
_atom_type_description
_atom_type_scat_source
_atom_type_scat_dispersion_real
_atom_type_scat_dispersion_imag
C C 'International Tables Vol C Tables 4.2.6.8 and 6.1.1.4' 0.0033 0.0016
H H 'International Tables Vol C Tables 4.2.6.8 and 6.1.1.4' 0.0000 0.0000
N N 'International Tables Vol C Tables 4.2.6.8 and 6.1.1.4' 0.0061 0.0033
O O 'International Tables Vol C Tables 4.2.6.8 and 6.1.1.4' 0.0106 0.0060

loop_
_geom_angle_atom_site_label_1
_geom_angle_atom_site_label_2
_geom_angle_atom_site_label_3
_geom_angle
_geom_angle_publ_flag
O1 C1 C7 103.6(2) yes
O1 C1 C2 109.5(2) yes
C7 C1 C2 115.5(3) yes
O1 C1 H1A 109.32(13) ?
C7 C1 H1A 109.3(2) ?
C2 C1 H1A 109.3(2) ?
C3 C2 C1 112.9(2) yes
C3 C2 H2A 109.0(2) ?
C1 C2 H2A 109.0(2) ?
C3 C2 H2B 109.0(2) ?
C1 C2 H2B 109.0(2) ?
H2A C2 H2B 107.8 ?
C4 C3 C2 127.2(3) yes
C4 C3 H3A 116.4(2) ?
C2 C3 H3A 116.4(2) ?
C3 C4 C5 129.0(3) yes
C3 C4 H4A 115.5(2) ?
C5 C4 H4A 115.5(2) ?
C6 C5 C4 130.8(3) yes
C6 C5 H5A 114.6(2) ?
C4 C5 H5A 114.6(2) ?
C5 C6 C7 128.6(3) yes
C5 C6 H6A 115.7(2) ?
C7 C6 H6A 115.7(2) ?
C6 C7 C1 115.9(2) yes
C6 C7 H7A 108.3(2) ?
C1 C7 H7A 108.3(2) ?
C6 C7 H7B 108.3(2) ?
C1 C7 H7B 108.3(2) ?
H7A C7 H7B 107.4 ?
O2 C8 O1 125.8(3) yes
O2 C8 C9 122.6(3) yes
O1 C8 C9 111.6(2) yes
C14 C9 C10 120.2(3) yes
C14 C9 C8 118.2(2) yes
C10 C9 C8 121.6(2) yes
C11 C10 C9 118.7(3) yes
C11 C10 H10A 120.7(2) ?
C9 C10 H10A 120.7(2) ?
C12 C11 C10 122.9(3) yes
C12 C11 N101 117.7(2) yes
C10 C11 N101 119.4(2) yes
C13 C12 C11 116.6(3) yes
C13 C12 H12A 121.7(2) ?
C11 C12 H12A 121.7(2) ?
C12 C13 C14 123.0(3) yes
C12 C13 N1 117.1(3) yes
C14 C13 N1 119.8(3) yes
C13 C14 C9 118.6(3) yes
C13 C14 H14A 120.7(2) ?
C9 C14 H14A 120.7(2) ?
C8 O1 C1 116.9(2) yes
O4 N1 O3 124.4(3) yes
O4 N1 C13 117.8(3) yes
O3 N1 C13 117.8(3) yes
O101 N101 O102 124.1(2) yes
O101 N101 C11 117.9(2) yes
O102 N101 C11 118.0(2) yes

loop_
_geom_bond_atom_site_label_1
_geom_bond_atom_site_label_2
_geom_bond_distance
_geom_bond_publ_flag
C1 O1 1.482(3) yes
C1 C7 1.509(4) yes
C1 C2 1.518(4) yes
C1 H1A 1.00 no
C2 C3 1.499(4) yes
C2 H2A 0.99 no
C2 H2B 0.99 no
C3 C4 1.342(5) yes
C3 H3A 0.95 no
C4 C5 1.450(5) yes
C4 H4A 0.95 no
C5 C6 1.335(4) yes
C5 H5A 0.95 no
C6 C7 1.499(4) yes
C6 H6A 0.95 no
C7 H7A 0.99 no
C7 H7B 0.99 no
C8 O2 1.207(3) yes
C8 O1 1.334(3) yes
C8 C9 1.503(4) yes
C9 C14 1.393(4) yes
C9 C10 1.393(4) yes
C10 C11 1.386(4) yes
C10 H10A 0.95 no
C11 C12 1.385(4) yes
C11 N101 1.471(4) yes
C12 C13 1.383(4) yes
C12 H12A 0.95 no
C13 C14 1.386(4) yes
C13 N1 1.473(4) yes
C14 H14A 0.95 no
O3 N1 1.230(3) yes
O4 N1 1.227(3) yes
N101 O101 1.224(3) yes
N101 O102 1.228(3) yes

loop_
_geom_torsion_atom_site_label_1
_geom_torsion_atom_site_label_2
_geom_torsion_atom_site_label_3
_geom_torsion_atom_site_label_4
_geom_torsion
O1 C1 C2 C3 -165.9(2)
C7 C1 C2 C3 77.6(3)
C1 C2 C3 C4 -36.6(4)
C2 C3 C4 C5 -3.9(5)
C3 C4 C5 C6 7.2(6)
C4 C5 C6 C7 4.6(6)
C5 C6 C7 C1 18.9(5)
O1 C1 C7 C6 174.0(2)
C2 C1 C7 C6 -66.2(3)
O2 C8 C9 C14 -2.6(4)
O1 C8 C9 C14 177.8(2)
O2 C8 C9 C10 175.8(3)
O1 C8 C9 C10 -3.8(4)
C14 C9 C10 C11 -0.8(4)
C8 C9 C10 C11 -179.2(2)
C9 C10 C11 C12 0.2(4)
C9 C10 C11 N101 179.1(2)
C10 C11 C12 C13 0.8(4)
N101 C11 C12 C13 -178.1(2)
C11 C12 C13 C14 -1.3(4)
C11 C12 C13 N1 177.4(2)
C12 C13 C14 C9 0.7(4)
N1 C13 C14 C9 -177.9(2)
C10 C9 C14 C13 0.4(4)
C8 C9 C14 C13 178.8(2)
O2 C8 O1 C1 -7.4(4)
C9 C8 O1 C1 172.2(2)
C7 C1 O1 C8 -150.4(2)
C2 C1 O1 C8 85.8(3)
C12 C13 N1 O4 -4.2(4)
C14 C13 N1 O4 174.5(3)
C12 C13 N1 O3 175.8(2)
C14 C13 N1 O3 -5.5(4)
C12 C11 N101 O101 4.0(4)
C10 C11 N101 O101 -174.9(2)
C12 C11 N101 O102 -177.1(2)
C10 C11 N101 O102 3.9(4)

loop_
_cod_related_entry_id
_cod_related_entry_database
_cod_related_entry_code
1 ChemSpider 21138783
